data_1553240
loop_
_publ_author_name
'Poh, Jian-Siang'
'Browne, Duncan L.'
'Ley, Steven V.'

_publ_section_title
;
 A multistep continuous flow synthesis machine for the preparation of
 pyrazoles <i>via</i> a metal-free amine-redox process.
;
_journal_issue 1
_journal_name_full 'Reaction chemistry &amp; engineering'
_journal_page_first 101
_journal_page_last 105
_journal_paper_doi 10.1039/c5re00082c
_journal_volume 1
_journal_year 2016
_chemical_formula_moiety 'C11 H10 F3 N3'
_chemical_formula_sum 'C11 H10 F3 N3'
_chemical_formula_weight 241.22
_space_group_crystal_system monoclinic
_space_group_IT_number 14
_space_group_name_Hall '-P 2ybc'
_space_group_name_H-M_alt 'P 1 21/c 1'
_atom_sites_solution_hydrogens mixed
_audit_creation_method SHELXL-2013
_audit_update_record
;
2015-10-09 deposited with the CCDC.
2015-12-23 downloaded from the CCDC.
;
_cell_angle_alpha 90
_cell_angle_beta 107.016(2)
_cell_angle_gamma 90
_cell_formula_units_Z 4
_cell_length_a 12.2750(8)
_cell_length_b 7.2650(5)
_cell_length_c 12.6939(8)
_cell_measurement_reflns_used 3366
_cell_measurement_temperature 180(2)
_cell_measurement_theta_max 54.90
_cell_measurement_theta_min 3.77
_cell_volume 1082.46(12)
_computing_cell_refinement 'SAINT (Bruker, 2014)'
_computing_data_collection 'APEX2 (Bruker, 2014)'
_computing_data_reduction SAINT
_computing_molecular_graphics 'Mercury (Macrae et al., 2008)'
_computing_publication_material SHELXL
_computing_structure_refinement 'SHELXL (Sheldrick, 2015)'
_computing_structure_solution 'SHELXT (Sheldrick, 2015)'
_diffrn_ambient_temperature 180(2)
_diffrn_measured_fraction_theta_full 0.661
_diffrn_measured_fraction_theta_max 0.949
_diffrn_measurement_device_type 'Bruker D8-QUEST PHOTON-100'
_diffrn_measurement_method '\w and \f-scans'
_diffrn_radiation_type CuK\a
_diffrn_radiation_wavelength 1.54178
_diffrn_reflns_av_R_equivalents 0.0318
_diffrn_reflns_av_unetI/netI 0.0265
_diffrn_reflns_Laue_measured_fraction_full 0.661
_diffrn_reflns_Laue_measured_fraction_max 0.949
_diffrn_reflns_limit_h_max 12
_diffrn_reflns_limit_h_min -13
_diffrn_reflns_limit_k_max 7
_diffrn_reflns_limit_k_min -5
_diffrn_reflns_limit_l_max 13
_diffrn_reflns_limit_l_min -11
_diffrn_reflns_number 4319
_diffrn_reflns_point_group_measured_fraction_full 0.661
_diffrn_reflns_point_group_measured_fraction_max 0.949
_diffrn_reflns_theta_full 67.679
_diffrn_reflns_theta_max 54.992
_diffrn_reflns_theta_min 3.766
_diffrn_source 'Incoatec I\mS Cu microsource'
_exptl_absorpt_coefficient_mu 1.112
_exptl_absorpt_correction_T_max 1.000
_exptl_absorpt_correction_T_min 0.789
_exptl_absorpt_correction_type multi-scan
_exptl_absorpt_process_details 'SADABS (Bruker, 2014)'
_exptl_crystal_colour colourless
_exptl_crystal_density_diffrn 1.480
_exptl_crystal_description plate
_exptl_crystal_F_000 496
_exptl_crystal_size_max 0.350
_exptl_crystal_size_mid 0.220
_exptl_crystal_size_min 0.030
_refine_diff_density_max 0.391
_refine_diff_density_min -0.338
_refine_diff_density_rms 0.056
_refine_ls_extinction_method none
_refine_ls_goodness_of_fit_ref 1.048
_refine_ls_hydrogen_treatment mixed
_refine_ls_matrix_type full
_refine_ls_number_parameters 163
_refine_ls_number_reflns 1295
_refine_ls_number_restraints 2
_refine_ls_restrained_S_all 1.048
_refine_ls_R_factor_all 0.0539
_refine_ls_R_factor_gt 0.0480
_refine_ls_shift/su_max 0.000
_refine_ls_shift/su_mean 0.000
_refine_ls_structure_factor_coef Fsqd
_refine_ls_weighting_details 'w=1/[\s^2^(Fo^2^)+(0.0586P)^2^+1.3872P] where P=(Fo^2^+2Fc^2^)/3'
_refine_ls_weighting_scheme calc
_refine_ls_wR_factor_gt 0.1201
_refine_ls_wR_factor_ref 0.1268
_reflns_Friedel_coverage 0.000
_reflns_number_gt 1152
_reflns_number_total 1295
_reflns_threshold_expression 'I > 2\s(I)'
_cod_data_source_file c5re00082c2.cif
_cod_data_source_block sl1408
_cod_original_sg_symbol_H-M 'P 21/c'
_cod_database_code 1553240
_cambridge_user_name 'Jian-Siang Poh'
_cambridge_user_crsid jsp47
_cambridge_supervisor_name 'Steven Ley'
_cambridge_supervisor_crsid svl1000
_cambridge_crystallographer_name 'John Davies'
_cambridge_crystallographer_crsid jed2
_cambridge_sample_id JSP-2-141
_cambridge_data_id sl1408
_shelx_space_group_comment
;
The symmetry employed for this shelxl refinement is uniquely defined
by the following loop, which should always be used as a source of
symmetry information in preference to the above space-group names.
They are only intended as comments.
;
_shelx_estimated_absorpt_t_min 0.697
_shelx_estimated_absorpt_t_max 0.967

loop_
_space_group_symop_operation_xyz
'x, y, z'
'-x, y+1/2, -z+1/2'
'-x, -y, -z'
'x, -y-1/2, z-1/2'

loop_
_atom_site_label
_atom_site_type_symbol
_atom_site_fract_x
_atom_site_fract_y
_atom_site_fract_z
_atom_site_U_iso_or_equiv
_atom_site_adp_type
_atom_site_occupancy
_atom_site_site_symmetry_order
_atom_site_calc_flag
_atom_site_refinement_flags_posn
_atom_site_refinement_flags_adp
N1 N 0.00537(17) 0.2568(3) 0.34545(16) 0.0257(6) Uani 1 1 d . .
N2 N -0.06881(18) 0.2184(3) 0.40700(17) 0.0289(6) Uani 1 1 d . .
N3 N 0.0074(2) 0.2817(4) 0.15853(19) 0.0356(7) Uani 1 1 d D .
H3A H -0.033(2) 0.287(4) 0.0895(11) 0.046(9) Uiso 1 1 d D .
H3B H 0.060(2) 0.367(3) 0.177(3) 0.048(10) Uiso 1 1 d D .
C1 C 0.4763(3) 0.2819(5) 0.5815(3) 0.0464(9) Uani 1 1 d . .
F1 F 0.49711(16) 0.1557(3) 0.66131(18) 0.0786(8) Uani 1 1 d . .
F2 F 0.54690(15) 0.2407(4) 0.52267(18) 0.0768(8) Uani 1 1 d . .
F3 F 0.51175(15) 0.4428(3) 0.62988(18) 0.0720(7) Uani 1 1 d . .
C2 C 0.3536(2) 0.2864(4) 0.5147(2) 0.0342(7) Uani 1 1 d . .
C3 C 0.2742(2) 0.3708(4) 0.5571(2) 0.0360(8) Uani 1 1 d . .
H3 H 0.2989 0.4330 0.6258 0.043 Uiso 1 1 calc R U
C4 C 0.1594(2) 0.3654(4) 0.5002(2) 0.0302(7) Uani 1 1 d . .
H4 H 0.1054 0.4251 0.5289 0.036 Uiso 1 1 calc R U
C5 C 0.1238(2) 0.2714(4) 0.4004(2) 0.0260(7) Uani 1 1 d . .
C6 C 0.2029(2) 0.1877(4) 0.3575(2) 0.0316(7) Uani 1 1 d . .
H6 H 0.1785 0.1246 0.2891 0.038 Uiso 1 1 calc R U
C7 C 0.3182(2) 0.1963(4) 0.4149(2) 0.0362(8) Uani 1 1 d . .
H7 H 0.3726 0.1400 0.3852 0.043 Uiso 1 1 calc R U
C8 C -0.0502(2) 0.2508(4) 0.2347(2) 0.0271(7) Uani 1 1 d . .
C9 C -0.1607(2) 0.2046(4) 0.2246(2) 0.0295(7) Uani 1 1 d . .
H9 H -0.2205 0.1881 0.1581 0.035 Uiso 1 1 calc R U
C10 C -0.1681(2) 0.1866(4) 0.3324(2) 0.0276(7) Uani 1 1 d . .
C11 C -0.2692(2) 0.1343(5) 0.3689(2) 0.0399(8) Uani 1 1 d . .
H11A H -0.2466 0.1251 0.4494 0.060 Uiso 1 1 calc R U
H11B H -0.2986 0.0153 0.3365 0.060 Uiso 1 1 calc R U
H11C H -0.3285 0.2283 0.3445 0.060 Uiso 1 1 calc R U

loop_
_atom_site_aniso_label
_atom_site_aniso_U_11
_atom_site_aniso_U_22
_atom_site_aniso_U_33
_atom_site_aniso_U_23
_atom_site_aniso_U_13
_atom_site_aniso_U_12
N1 0.0242(12) 0.0346(14) 0.0168(11) 0.0007(9) 0.0036(10) -0.0023(10)
N2 0.0286(13) 0.0354(15) 0.0227(12) 0.0013(10) 0.0077(10) 0.0001(10)
N3 0.0370(15) 0.0501(18) 0.0186(13) -0.0003(12) 0.0061(12) -0.0068(13)
C1 0.0361(19) 0.053(2) 0.0429(19) 0.0140(17) 0.0007(16) -0.0110(16)
F1 0.0447(12) 0.0949(18) 0.0765(15) 0.0475(14) -0.0131(10) -0.0121(11)
F2 0.0287(11) 0.123(2) 0.0747(15) 0.0078(14) 0.0089(11) 0.0023(11)
F3 0.0444(11) 0.0688(16) 0.0813(15) -0.0049(12) -0.0154(10) -0.0163(10)
C2 0.0261(16) 0.0379(18) 0.0356(17) 0.0090(14) 0.0044(13) -0.0046(13)
C3 0.0409(18) 0.0368(19) 0.0243(15) 0.0009(13) 0.0001(13) -0.0109(14)
C4 0.0321(16) 0.0326(17) 0.0249(15) 0.0006(12) 0.0067(12) -0.0020(12)
C5 0.0266(16) 0.0276(16) 0.0215(14) 0.0041(11) 0.0034(12) -0.0024(12)
C6 0.0308(16) 0.0364(18) 0.0264(15) -0.0017(13) 0.0064(12) 0.0004(13)
C7 0.0306(17) 0.0415(19) 0.0371(17) 0.0058(14) 0.0111(14) 0.0042(13)
C8 0.0319(16) 0.0283(17) 0.0197(15) 0.0003(11) 0.0053(12) 0.0017(12)
C9 0.0278(16) 0.0321(17) 0.0233(15) -0.0007(12) -0.0010(12) -0.0001(12)
C10 0.0257(15) 0.0280(17) 0.0263(15) 0.0007(12) 0.0034(12) 0.0008(12)
C11 0.0321(17) 0.047(2) 0.0404(18) 0.0051(14) 0.0104(14) -0.0017(14)

loop_
_atom_type_symbol
_atom_type_description
_atom_type_scat_dispersion_real
_atom_type_scat_dispersion_imag
_atom_type_scat_source
C C 0.0181 0.0091 'International Tables Vol C Tables 4.2.6.8 and 6.1.1.4'
H H 0.0000 0.0000 'International Tables Vol C Tables 4.2.6.8 and 6.1.1.4'
N N 0.0311 0.0180 'International Tables Vol C Tables 4.2.6.8 and 6.1.1.4'
F F 0.0727 0.0534 'International Tables Vol C Tables 4.2.6.8 and 6.1.1.4'

loop_
_geom_angle_atom_site_label_1
_geom_angle_atom_site_label_2
_geom_angle_atom_site_label_3
_geom_angle
C8 N1 N2 111.0(2)
C8 N1 C5 129.5(2)
N2 N1 C5 118.91(19)
C10 N2 N1 104.5(2)
C8 N3 H3A 117(2)
C8 N3 H3B 115(2)
H3A N3 H3B 113(3)
F3 C1 F2 106.1(3)
F3 C1 F1 106.8(3)
F2 C1 F1 105.0(3)
F3 C1 C2 112.4(3)
F2 C1 C2 113.5(3)
F1 C1 C2 112.5(2)
C7 C2 C3 119.8(3)
C7 C2 C1 120.3(3)
C3 C2 C1 119.7(3)
C4 C3 C2 120.6(3)
C4 C3 H3 119.7
C2 C3 H3 119.7
C3 C4 C5 119.3(3)
C3 C4 H4 120.4
C5 C4 H4 120.4
C6 C5 C4 120.3(2)
C6 C5 N1 120.6(2)
C4 C5 N1 119.1(2)
C5 C6 C7 119.8(3)
C5 C6 H6 120.1
C7 C6 H6 120.1
C2 C7 C6 120.1(3)
C2 C7 H7 119.9
C6 C7 H7 119.9
C9 C8 N1 106.6(2)
C9 C8 N3 132.5(2)
N1 C8 N3 120.9(2)
C8 C9 C10 106.1(2)
C8 C9 H9 127.0
C10 C9 H9 127.0
N2 C10 C9 111.8(2)
N2 C10 C11 119.7(2)
C9 C10 C11 128.4(2)
C10 C11 H11A 109.5
C10 C11 H11B 109.5
H11A C11 H11B 109.5
C10 C11 H11C 109.5
H11A C11 H11C 109.5
H11B C11 H11C 109.5

loop_
_geom_bond_atom_site_label_1
_geom_bond_atom_site_label_2
_geom_bond_distance
N1 C8 1.372(3)
N1 N2 1.391(3)
N1 C5 1.421(3)
N2 C10 1.326(3)
N3 C8 1.372(4)
N3 H3A 0.871(10)
N3 H3B 0.875(10)
C1 F3 1.333(4)
C1 F2 1.333(4)
C1 F1 1.334(4)
C1 C2 1.496(4)
C2 C7 1.379(4)
C2 C3 1.386(4)
C3 C4 1.384(4)
C3 H3 0.9500
C4 C5 1.392(4)
C4 H4 0.9500
C5 C6 1.385(4)
C6 C7 1.390(4)
C6 H6 0.9500
C7 H7 0.9500
C8 C9 1.367(4)
C9 C10 1.404(4)
C9 H9 0.9500
C10 C11 1.495(4)
C11 H11A 0.9800
C11 H11B 0.9800
C11 H11C 0.9800

loop_
_geom_hbond_atom_site_label_D
_geom_hbond_atom_site_label_H
_geom_hbond_atom_site_label_A
_geom_hbond_distance_DH
_geom_hbond_distance_HA
_geom_hbond_distance_DA
_geom_hbond_angle_DHA
_geom_hbond_site_symmetry_A
N3 H3A N2 0.871(10) 2.228(15) 3.053(3) 158(3) 4_565

loop_
_geom_torsion_atom_site_label_1
_geom_torsion_atom_site_label_2
_geom_torsion_atom_site_label_3
_geom_torsion_atom_site_label_4
_geom_torsion
C8 N1 N2 C10 1.0(3)
C5 N1 N2 C10 -171.0(2)
F3 C1 C2 C7 141.0(3)
F2 C1 C2 C7 20.7(4)
F1 C1 C2 C7 -98.5(4)
F3 C1 C2 C3 -43.5(4)
F2 C1 C2 C3 -163.8(3)
F1 C1 C2 C3 77.0(4)
C7 C2 C3 C4 0.1(4)
C1 C2 C3 C4 -175.4(3)
C2 C3 C4 C5 1.1(4)
C3 C4 C5 C6 -1.4(4)
C3 C4 C5 N1 176.3(2)
C8 N1 C5 C6 -34.9(4)
N2 N1 C5 C6 135.4(3)
C8 N1 C5 C4 147.4(3)
N2 N1 C5 C4 -42.3(3)
C4 C5 C6 C7 0.6(4)
N1 C5 C6 C7 -177.1(2)
C3 C2 C7 C6 -0.9(4)
C1 C2 C7 C6 174.6(3)
C5 C6 C7 C2 0.6(4)
N2 N1 C8 C9 -1.1(3)
C5 N1 C8 C9 169.8(3)
N2 N1 C8 N3 -179.0(2)
C5 N1 C8 N3 -8.1(4)
N1 C8 C9 C10 0.8(3)
N3 C8 C9 C10 178.3(3)
N1 N2 C10 C9 -0.5(3)
N1 N2 C10 C11 178.2(2)
C8 C9 C10 N2 -0.2(3)
C8 C9 C10 C11 -178.7(3)
